data_7131912
loop_
_publ_author_name
'Lamprecht, Anna'
'Lindl, Felix'
'Endres, Lukas'
'Krummenacher, Ivo'
'Braunschweig, Holger'

_publ_section_title
;
 Coinage metal complexes of BN analogues of m-terphenyl ligands
;
_journal_name_full 'Chemical Communications'
_journal_paper_doi 10.1039/D3CC03467D
_journal_year 2023
_chemical_formula_moiety 'C52 H58 B Cu N P, 2(C6 H6)'
_chemical_formula_sum 'C64 H70 B Cu N P'
_chemical_formula_weight 958.53
_space_group_crystal_system monoclinic
_space_group_IT_number 14
_space_group_name_Hall '-P 2yn'
_space_group_name_H-M_alt 'P 1 21/n 1'
_atom_sites_solution_hydrogens geom
_atom_sites_solution_primary dual
_atom_sites_solution_secondary difmap
_audit_creation_method 'CIF-fill 1.2y (K.Radacki, 2005-22)'
_audit_update_record
;
2023-05-23 deposited with the CCDC.	2023-07-21 downloaded from the CCDC.
;
_cell_angle_alpha 90
_cell_angle_beta 93.6110(10)
_cell_angle_gamma 90
_cell_formula_units_Z 4
_cell_length_a 16.9971(2)
_cell_length_b 10.8689(2)
_cell_length_c 28.2935(3)
_cell_measurement_reflns_used 20215
_cell_measurement_temperature 100(2)
_cell_measurement_theta_max 75.1620
_cell_measurement_theta_min 2.9220
_cell_volume 5216.56(13)
_computing_cell_refinement 'CrysAlisPro 1.171.41.112a (Rigaku OD, 2021)'
_computing_data_collection 'CrysAlisPro 1.171.41.112a (Rigaku OD, 2021)'
_computing_data_reduction 'CrysAlisPro 1.171.41.112a (Rigaku OD, 2021)'
_computing_molecular_graphics 'ShelXLe (Huebschle et all, 2011)'
_computing_publication_material 'SHELXL-2018/3 (Sheldrick, 2018)'
_computing_structure_refinement 'SHELXL-2018/3 (Sheldrick, 2018)'
_computing_structure_solution 'SHELXT (Sheldrick, 2014)'
_diffrn_ambient_environment N~2~
_diffrn_ambient_temperature 100.01(11)
_diffrn_detector HPA
_diffrn_detector_area_resol_mean 10.0
_diffrn_detector_type 'HyPix Arc150'
_diffrn_measured_fraction_theta_full 0.999
_diffrn_measured_fraction_theta_max 0.985
_diffrn_measurement_details
;
 List of Runs (angles in degrees, time in seconds):
 
   # Type    Start    End  Width  t~exp~   \w     \q     \k     \f   Frames
 --------------------------------------------------------------------------
   1  \w     66.00  96.00   0.50    1.73    --   50.00  52.00 -21.30   60
   2  \w     66.00  96.00   0.50    1.73    --   50.00  52.00  76.47   60
   3  \w     21.00  67.00   0.50    1.73    --   61.21 -95.00-150.00   92
   4  \w   -119.00 -84.00   0.50    1.73    --  -70.00 -36.00  66.23   70
   5  \w   -119.00 -83.00   0.50    1.73    --  -70.00 -35.00 103.31   72
   6  \w   -119.00 -89.00   0.50    1.73    --  -74.00 -56.00  89.67   60
   7  \w   -125.00 -94.00   0.50    1.73    --  -79.50 -55.00  66.61   62
   8  \w   -126.00 -95.00   0.50    1.73    --  -79.50 -50.00  -9.29   62
   9  \w   -126.00 -96.00   0.50    1.73    --  -79.50 -49.00 111.62   60
  10  \w   -122.00 -96.00   0.50    1.73    --  -79.50 -54.00-157.06   52
  11  \w    -90.00 -35.00   0.50    1.73    --  -79.50 108.00 -12.97  110
  12  \w    -90.00 -46.00   0.50    1.73    --  -79.50 132.00-133.84   88
  13  \w   -126.00-101.00   0.50    1.73    --  -79.50-123.00-107.05   50
  14  \w   -122.00 -97.00   0.50    1.73    --  -79.50 -65.00 -64.21   50
  15  \w   -123.00 -98.00   0.50    1.73    --  -79.50 -62.00-154.55   50
  16  \w     46.00  72.00   0.50    1.73    --   80.41 -95.00   0.00   52
  17  \w     97.00 122.00   0.50    1.73    --   83.50 128.00-110.82   50
  18  \w     98.00 124.00   0.50    1.73    --   83.50  57.00  80.76   52
  19  \w     62.00  89.00   0.50    1.73    --   83.50-114.00  82.54   54
  20  \w     41.00  92.00   0.50    1.73    --   83.50-102.00-163.93  102
  21  \w     63.00  95.00   0.50    1.73    --   83.50-110.00 -50.14   64
  22  \w     96.00 124.00   0.50    1.73    --   83.50 128.00  39.86   56
  23  \w     42.00 102.00   0.50    1.73    --   83.50-130.00-158.24  120
  24  \w     42.00  97.00   0.50    1.73    --   83.50-120.00  60.91  110
  25  \w     46.00  71.00   0.50    1.73    --   83.50 -86.00  85.16   50
  26  \w     70.00  97.00   0.50    1.73    --   83.50-114.00  32.83   54
  27  \w    100.00 125.00   0.50    1.73    --   83.50  47.00 108.37   50
  28  \w    100.00 125.00   0.50    1.73    --   83.50 120.00 168.23   50
  29  \w     97.00 122.00   0.50    1.73    --   83.50 125.00 -79.13   50
  30  \w     98.00 123.00   0.50    1.73    --   83.50  56.00 -68.84   50
  31  \w     44.00  69.00   0.50    1.73    --   83.50 -72.00  33.88   50
  32  \w    102.00 128.00   0.50    1.73    --   83.50  56.00 -44.80   52
  33  \w     45.00  92.00   0.50    1.73    --   83.50-101.00-142.64   94
  34  \w     52.00  79.00   0.50    1.73    --   83.50 -94.00 109.94   54
  35  \w     99.00 124.00   0.50    1.73    --   83.50  54.00 112.63   50
  36  \w    100.00 125.00   0.50    1.73    --   83.50  54.00 -53.45   50
  37  \w     44.00  70.00   0.50    1.73    --   83.50-136.00 174.61   52
  38  \w     44.00  95.00   0.50    1.73    --   83.50-107.00  -5.25  102
  39  \w     47.00  83.00   0.50    1.73    --   83.50 -93.00 -97.43   72
  40  \w     94.00 119.00   0.50    1.73    --   83.50 131.00-131.10   50

;
_diffrn_measurement_device 'four-circle diffractometer'
_diffrn_measurement_device_type 'Rigaku XtaLAB Synergy-R'
_diffrn_measurement_method '\w scans'
_diffrn_radiation_monochromator 'multi-layer mirror'
_diffrn_radiation_type CuK\a
_diffrn_radiation_wavelength 1.54184
_diffrn_reflns_av_R_equivalents 0.0537
_diffrn_reflns_av_unetI/netI 0.0397
_diffrn_reflns_Laue_measured_fraction_full 0.999
_diffrn_reflns_Laue_measured_fraction_max 0.985
_diffrn_reflns_limit_h_max 18
_diffrn_reflns_limit_h_min -21
_diffrn_reflns_limit_k_max 13
_diffrn_reflns_limit_k_min -12
_diffrn_reflns_limit_l_max 34
_diffrn_reflns_limit_l_min -35
_diffrn_reflns_number 53718
_diffrn_reflns_point_group_measured_fraction_full 0.999
_diffrn_reflns_point_group_measured_fraction_max 0.985
_diffrn_reflns_theta_full 67.684
_diffrn_reflns_theta_max 75.683
_diffrn_reflns_theta_min 2.953
_diffrn_source 'rotating-anode X-ray tube'
_diffrn_source_type 'PhotonJet R X-ray Source'
_exptl_absorpt_coefficient_mu 1.178
_exptl_absorpt_correction_T_max 1.000
_exptl_absorpt_correction_T_min 0.643
_exptl_absorpt_correction_type gaussian
_exptl_absorpt_process_details
;
CrysAlisPro 1.171.41.112a (Rigaku Oxford Diffraction, 2021) Numerical 
absorption correction based on gaussian integration over a multifaceted 
crystal model Empirical absorption correction using spherical harmonics, 
implemented in SCALE3 ABSPACK scaling algorithm.
;
_exptl_crystal_colour 'light colourless'
_exptl_crystal_density_diffrn 1.220
_exptl_crystal_description block
_exptl_crystal_F_000 2040
_exptl_crystal_size_max 0.250
_exptl_crystal_size_mid 0.063
_exptl_crystal_size_min 0.036
_refine_diff_density_max 0.539
_refine_diff_density_min -1.113
_refine_diff_density_rms 0.073
_refine_ls_extinction_method none
_refine_ls_goodness_of_fit_ref 1.096
_refine_ls_hydrogen_treatment constr
_refine_ls_matrix_type full
_refine_ls_number_parameters 613
_refine_ls_number_reflns 10705
_refine_ls_number_restraints 0
_refine_ls_restrained_S_all 1.096
_refine_ls_R_factor_all 0.0736
_refine_ls_R_factor_gt 0.0572
_refine_ls_shift/su_max 0.002
_refine_ls_shift/su_mean 0.000
_refine_ls_structure_factor_coef Fsqd
_refine_ls_weighting_details 'w=1/[\s^2^(Fo^2^)+(0.0627P)^2^+7.2031P] where P=(Fo^2^+2Fc^2^)/3'
_refine_ls_weighting_scheme calc
_refine_ls_wR_factor_gt 0.1447
_refine_ls_wR_factor_ref 0.1557
_reflns_Friedel_coverage 0.000
_reflns_number_gt 8398
_reflns_number_total 10705
_reflns_threshold_expression 'I > 2\s(I)'
_cod_data_source_file d3cc03467d2.cif
_cod_data_source_block 1-CuPCy3
_cod_original_sg_symbol_H-M 'P 21/n'
_cod_database_code 7131912
_shelx_shelxl_version_number 2018/3
_shelx_space_group_comment
;
The symmetry employed for this shelxl refinement is uniquely defined
by the following loop, which should always be used as a source of
symmetry information in preference to the above space-group names.
They are only intended as comments.
;
_shelx_estimated_absorpt_t_min 0.757
_shelx_estimated_absorpt_t_max 0.954

loop_
_space_group_symop_operation_xyz
'x, y, z'
'-x+1/2, y+1/2, -z+1/2'
'-x, -y, -z'
'x-1/2, -y-1/2, z-1/2'

loop_
_atom_site_label
_atom_site_type_symbol
_atom_site_fract_x
_atom_site_fract_y
_atom_site_fract_z
_atom_site_U_iso_or_equiv
_atom_site_adp_type
_atom_site_occupancy
_atom_site_site_symmetry_order
_atom_site_calc_flag
_atom_site_refinement_flags_posn
_atom_site_refinement_flags_adp
_atom_site_refinement_flags_occupancy
_atom_site_disorder_assembly
_atom_site_disorder_group
B1_1 B 0.41689(16) 0.6357(3) 0.72668(10) 0.0206(6) Uani 1 1 d . . . . .
Cu1_1 Cu 0.28995(2) 0.64810(4) 0.65864(2) 0.02434(12) Uani 1 1 d . . . . .
P1_1 P 0.18094(4) 0.57239(7) 0.62594(2) 0.02306(15) Uani 1 1 d . . . . .
C2_1 C 0.55607(15) 0.6854(3) 0.71449(9) 0.0246(6) Uani 1 1 d . . . . .
C3_1 C 0.53157(15) 0.7450(3) 0.67140(9) 0.0241(5) Uani 1 1 d . . . . .
C4_1 C 0.44943(16) 0.7421(3) 0.65531(10) 0.0271(6) Uani 1 1 d . . . . .
C1_1 C 0.50082(15) 0.6305(3) 0.74296(9) 0.0245(5) Uani 1 1 d . . . . .
N1_1 N 0.39410(12) 0.6867(2) 0.68251(8) 0.0222(4) Uani 1 1 d . . . . .
C1_2 C 0.14294(15) 0.6574(3) 0.57232(9) 0.0262(6) Uani 1 1 d . . . . .
H1_2 H 0.170998 0.622883 0.545258 0.031 Uiso 1 1 calc R U . . .
C2_2 C 0.16344(16) 0.7948(3) 0.57474(10) 0.0293(6) Uani 1 1 d . . . . .
H2A_2 H 0.134747 0.834311 0.600079 0.035 Uiso 1 1 calc R U . . .
H2AB_2 H 0.220650 0.804781 0.582670 0.035 Uiso 1 1 calc R U . . .
C3_2 C 0.14123(18) 0.8579(3) 0.52739(11) 0.0340(7) Uani 1 1 d . . . . .
H3A_2 H 0.153066 0.946929 0.530168 0.041 Uiso 1 1 calc R U . . .
H3AB_2 H 0.173531 0.823337 0.502676 0.041 Uiso 1 1 calc R U . . .
C4_2 C 0.05397(18) 0.8407(3) 0.51250(11) 0.0361(7) Uani 1 1 d . . . . .
H4A_2 H 0.021628 0.885216 0.534852 0.043 Uiso 1 1 calc R U . . .
H4AB_2 H 0.042712 0.876205 0.480563 0.043 Uiso 1 1 calc R U . . .
C5_2 C 0.03161(18) 0.7052(3) 0.51185(11) 0.0370(7) Uani 1 1 d . . . . .
H5A_2 H 0.058441 0.663216 0.486306 0.044 Uiso 1 1 calc R U . . .
H5AB_2 H -0.025957 0.697360 0.504772 0.044 Uiso 1 1 calc R U . . .
C6_2 C 0.05428(16) 0.6421(3) 0.55913(10) 0.0293(6) Uani 1 1 d . . . . .
H6A_2 H 0.041146 0.553521 0.556789 0.035 Uiso 1 1 calc R U . . .
H6AB_2 H 0.023653 0.678547 0.584267 0.035 Uiso 1 1 calc R U . . .
C1_3 C 0.20186(15) 0.4139(3) 0.60664(10) 0.0257(6) Uani 1 1 d . . . . .
H1_3 H 0.215214 0.365792 0.636194 0.031 Uiso 1 1 calc R U . . .
C2_3 C 0.27550(16) 0.4088(3) 0.57760(11) 0.0306(6) Uani 1 1 d . . . . .
H2A_3 H 0.265471 0.456045 0.547915 0.037 Uiso 1 1 calc R U . . .
H2AB_3 H 0.320445 0.447597 0.595910 0.037 Uiso 1 1 calc R U . . .
C3_3 C 0.29669(17) 0.2770(3) 0.56570(12) 0.0347(7) Uani 1 1 d . . . . .
H3A_3 H 0.312687 0.232492 0.595291 0.042 Uiso 1 1 calc R U . . .
H3AB_3 H 0.342137 0.277280 0.545471 0.042 Uiso 1 1 calc R U . . .
C4_3 C 0.22778(17) 0.2095(3) 0.54002(11) 0.0346(7) Uani 1 1 d . . . . .
H4A_3 H 0.242752 0.122920 0.534491 0.041 Uiso 1 1 calc R U . . .
H4AB_3 H 0.215142 0.248597 0.508854 0.041 Uiso 1 1 calc R U . . .
C5_3 C 0.15523(16) 0.2132(3) 0.56935(11) 0.0313(6) Uani 1 1 d . . . . .
H5A_3 H 0.110402 0.172538 0.551612 0.038 Uiso 1 1 calc R U . . .
H5AB_3 H 0.166385 0.167657 0.599322 0.038 Uiso 1 1 calc R U . . .
C6_3 C 0.13323(15) 0.3455(3) 0.58032(10) 0.0284(6) Uani 1 1 d . . . . .
H6A_3 H 0.087069 0.345776 0.599988 0.034 Uiso 1 1 calc R U . . .
H6AB_3 H 0.118185 0.389091 0.550380 0.034 Uiso 1 1 calc R U . . .
C1_4 C 0.09700(15) 0.5559(3) 0.66384(9) 0.0241(5) Uani 1 1 d . . . . .
H1_4 H 0.049796 0.529612 0.643452 0.029 Uiso 1 1 calc R U . . .
C2_4 C 0.07814(16) 0.6798(3) 0.68687(10) 0.0274(6) Uani 1 1 d . . . . .
H2A_4 H 0.124747 0.708567 0.706556 0.033 Uiso 1 1 calc R U . . .
H2AB_4 H 0.065917 0.741896 0.661893 0.033 Uiso 1 1 calc R U . . .
C3_4 C 0.00759(17) 0.6666(3) 0.71784(11) 0.0327(6) Uani 1 1 d . . . . .
H3A_4 H -0.002400 0.746372 0.733276 0.039 Uiso 1 1 calc R U . . .
H3AB_4 H -0.040013 0.644682 0.697630 0.039 Uiso 1 1 calc R U . . .
C4_4 C 0.02276(17) 0.5683(3) 0.75554(10) 0.0309(6) Uani 1 1 d . . . . .
H4A_4 H 0.066246 0.595236 0.778101 0.037 Uiso 1 1 calc R U . . .
H4AB_4 H -0.025036 0.557725 0.773395 0.037 Uiso 1 1 calc R U . . .
C5_4 C 0.04424(17) 0.4461(3) 0.73382(11) 0.0318(6) Uani 1 1 d . . . . .
H5A_4 H -0.002109 0.413510 0.714871 0.038 Uiso 1 1 calc R U . . .
H5AB_4 H 0.058070 0.386420 0.759463 0.038 Uiso 1 1 calc R U . . .
C6_4 C 0.11362(16) 0.4579(3) 0.70210(10) 0.0276(6) Uani 1 1 d . . . . .
H6A_4 H 0.123076 0.377686 0.686884 0.033 Uiso 1 1 calc R U . . .
H6AB_4 H 0.161791 0.480392 0.721688 0.033 Uiso 1 1 calc R U . . .
C1_5 C 0.34909(16) 0.5933(3) 0.75747(9) 0.0258(6) Uani 1 1 d . . . . .
C2_5 C 0.28998(16) 0.6782(3) 0.76707(9) 0.0260(6) Uani 1 1 d . . . . .
H2_5 H 0.289894 0.756866 0.752450 0.031 Uiso 1 1 calc R U . . .
C3_5 C 0.23152(17) 0.6496(3) 0.79754(10) 0.0314(6) Uani 1 1 d . . . . .
H3_5 H 0.193114 0.709503 0.804327 0.038 Uiso 1 1 calc R U . . .
C4_5 C 0.22924(18) 0.5343(3) 0.81794(10) 0.0367(7) Uani 1 1 d . . . . .
H4_5 H 0.189478 0.514464 0.838817 0.044 Uiso 1 1 calc R U . . .
C5_5 C 0.28584(18) 0.4476(3) 0.80756(11) 0.0350(7) Uani 1 1 d . . . . .
H5_5 H 0.284063 0.367528 0.820933 0.042 Uiso 1 1 calc R U . . .
C6_5 C 0.34478(18) 0.4772(3) 0.77785(11) 0.0322(6) Uani 1 1 d . . . . .
H6_5 H 0.383066 0.416971 0.771252 0.039 Uiso 1 1 calc R U . . .
C1_6 C 0.52762(15) 0.5703(3) 0.78885(9) 0.0253(6) Uani 1 1 d . . . . .
C2_6 C 0.49541(16) 0.6050(3) 0.83103(10) 0.0318(6) Uani 1 1 d . . . . .
H2_6 H 0.458131 0.670178 0.830738 0.038 Uiso 1 1 calc R U . . .
C3_6 C 0.51688(17) 0.5462(4) 0.87325(10) 0.0396(8) Uani 1 1 d . . . . .
H3_6 H 0.493680 0.570378 0.901478 0.048 Uiso 1 1 calc R U . . .
C4_6 C 0.57204(18) 0.4521(3) 0.87461(11) 0.0386(7) Uani 1 1 d . . . . .
H4_6 H 0.587029 0.412321 0.903686 0.046 Uiso 1 1 calc R U . . .
C5_6 C 0.60505(17) 0.4166(3) 0.83334(11) 0.0341(7) Uani 1 1 d . . . . .
H5_6 H 0.643012 0.352420 0.834025 0.041 Uiso 1 1 calc R U . . .
C6_6 C 0.58290(16) 0.4745(3) 0.79104(10) 0.0279(6) Uani 1 1 d . . . . .
H6_6 H 0.605674 0.448795 0.762866 0.034 Uiso 1 1 calc R U . . .
C1_7 C 0.64224(15) 0.6835(3) 0.72953(9) 0.0246(5) Uani 1 1 d . . . . .
C2_7 C 0.67149(16) 0.7505(3) 0.76850(10) 0.0289(6) Uani 1 1 d . . . . .
H2_7 H 0.636196 0.795529 0.786654 0.035 Uiso 1 1 calc R U . . .
C3_7 C 0.75191(16) 0.7525(3) 0.78135(11) 0.0326(6) Uani 1 1 d . . . . .
H3_7 H 0.771378 0.799889 0.807784 0.039 Uiso 1 1 calc R U . . .
C4_7 C 0.80337(16) 0.6853(3) 0.75549(11) 0.0338(7) Uani 1 1 d . . . . .
H4_7 H 0.858272 0.686366 0.764171 0.041 Uiso 1 1 calc R U . . .
C5_7 C 0.77481(16) 0.6165(3) 0.71693(11) 0.0341(7) Uani 1 1 d . . . . .
H5_7 H 0.810121 0.569215 0.699571 0.041 Uiso 1 1 calc R U . . .
C6_7 C 0.69465(16) 0.6162(3) 0.70352(10) 0.0281(6) Uani 1 1 d . . . . .
H6_7 H 0.675513 0.570280 0.676644 0.034 Uiso 1 1 calc R U . . .
C1_8 C 0.59102(15) 0.8064(3) 0.64262(10) 0.0263(6) Uani 1 1 d . . . . .
C2_8 C 0.63806(16) 0.9023(3) 0.66123(10) 0.0290(6) Uani 1 1 d . . . . .
H2_8 H 0.631545 0.929801 0.692607 0.035 Uiso 1 1 calc R U . . .
C3_8 C 0.69440(17) 0.9584(3) 0.63469(11) 0.0346(7) Uani 1 1 d . . . . .
H3_8 H 0.726323 1.022709 0.648173 0.042 Uiso 1 1 calc R U . . .
C4_8 C 0.70377(17) 0.9206(3) 0.58884(12) 0.0387(8) Uani 1 1 d . . . . .
H4_8 H 0.742402 0.958216 0.570768 0.046 Uiso 1 1 calc R U . . .
C5_8 C 0.65672(17) 0.8276(3) 0.56935(11) 0.0387(8) Uani 1 1 d . . . . .
H5_8 H 0.662333 0.802462 0.537588 0.046 Uiso 1 1 calc R U . . .
C6_8 C 0.60091(16) 0.7706(3) 0.59617(10) 0.0321(6) Uani 1 1 d . . . . .
H6_8 H 0.569215 0.706270 0.582477 0.038 Uiso 1 1 calc R U . . .
C1_9 C 0.41869(15) 0.7975(3) 0.60819(10) 0.0272(6) Uani 1 1 d . . . . .
C2_9 C 0.42731(17) 0.9224(3) 0.59809(12) 0.0358(7) Uani 1 1 d . . . . .
H2_9 H 0.453841 0.974775 0.620773 0.043 Uiso 1 1 calc R U . . .
C3_9 C 0.39750(19) 0.9708(3) 0.55524(13) 0.0435(8) Uani 1 1 d . . . . .
H3_9 H 0.403320 1.056127 0.549005 0.052 Uiso 1 1 calc R U . . .
C4_9 C 0.35957(19) 0.8963(4) 0.52169(12) 0.0441(8) Uani 1 1 d . . . . .
H4_9 H 0.339255 0.930182 0.492469 0.053 Uiso 1 1 calc R U . . .
C5_9 C 0.35107(18) 0.7715(3) 0.53067(11) 0.0371(7) Uani 1 1 d . . . . .
H5_9 H 0.325471 0.719328 0.507547 0.044 Uiso 1 1 calc R U . . .
C6_9 C 0.38039(17) 0.7237(3) 0.57379(10) 0.0314(6) Uani 1 1 d . . . . .
H6_9 H 0.374130 0.638432 0.579947 0.038 Uiso 1 1 calc R U . . .
C1_10 C 0.50344(19) 0.5822(3) 0.42704(14) 0.0450(8) Uani 1 1 d . . . . .
H1_10 H 0.520535 0.515245 0.446680 0.054 Uiso 1 1 calc R U . . .
C2_10 C 0.48390(18) 0.6937(3) 0.44705(13) 0.0423(8) Uani 1 1 d . . . . .
H2_10 H 0.488014 0.703608 0.480470 0.051 Uiso 1 1 calc R U . . .
C3_10 C 0.45830(18) 0.7907(3) 0.41809(13) 0.0414(8) Uani 1 1 d . . . . .
H3_10 H 0.444642 0.867089 0.431706 0.050 Uiso 1 1 calc R U . . .
C4_10 C 0.4528(2) 0.7764(4) 0.37005(13) 0.0466(8) Uani 1 1 d . . . . .
H4_10 H 0.435263 0.843099 0.350377 0.056 Uiso 1 1 calc R U . . .
C5_10 C 0.4723(2) 0.6661(4) 0.34985(13) 0.0489(9) Uani 1 1 d . . . . .
H5_10 H 0.468186 0.656800 0.316398 0.059 Uiso 1 1 calc R U . . .
C6_10 C 0.4979(2) 0.5690(3) 0.37832(14) 0.0464(8) Uani 1 1 d . . . . .
H6_10 H 0.511730 0.493106 0.364430 0.056 Uiso 1 1 calc R U . . .
C1_11 C 0.6699(2) 0.7915(4) 0.89703(12) 0.0499(9) Uani 1 1 d . . . . .
H1_11 H 0.653446 0.709084 0.891275 0.060 Uiso 1 1 calc R U . . .
C2_11 C 0.6167(2) 0.8860(4) 0.89162(13) 0.0507(10) Uani 1 1 d . . . . .
H2_11 H 0.563418 0.868271 0.881913 0.061 Uiso 1 1 calc R U . . .
C3_11 C 0.6390(2) 1.0059(4) 0.89995(14) 0.0571(11) Uani 1 1 d . . . . .
H3_11 H 0.601573 1.070545 0.896229 0.068 Uiso 1 1 calc R U . . .
C4_11 C 0.7175(2) 1.0314(5) 0.91397(15) 0.0605(11) Uani 1 1 d . . . . .
H4_11 H 0.734171 1.113590 0.920109 0.073 Uiso 1 1 calc R U . . .
C5_11 C 0.7711(2) 0.9346(5) 0.91884(14) 0.0585(11) Uani 1 1 d . . . . .
H5_11 H 0.824854 0.951316 0.927828 0.070 Uiso 1 1 calc R U . . .
C6_11 C 0.7474(2) 0.8167(4) 0.91087(13) 0.0531(10) Uani 1 1 d . . . . .
H6_11 H 0.784411 0.751404 0.914853 0.064 Uiso 1 1 calc R U . . .

loop_
_atom_site_aniso_label
_atom_site_aniso_U_11
_atom_site_aniso_U_22
_atom_site_aniso_U_33
_atom_site_aniso_U_23
_atom_site_aniso_U_13
_atom_site_aniso_U_12
B1_1 0.0214(13) 0.0229(14) 0.0180(13) -0.0015(11) 0.0041(10) 0.0000(11)
Cu1_1 0.02023(19) 0.0308(2) 0.0221(2) -0.00105(16) 0.00257(14) -0.00086(16)
P1_1 0.0202(3) 0.0289(4) 0.0204(3) -0.0015(3) 0.0029(2) -0.0005(3)
C2_1 0.0213(12) 0.0327(15) 0.0203(13) -0.0032(11) 0.0045(10) 0.0014(11)
C3_1 0.0238(12) 0.0285(14) 0.0205(13) -0.0029(11) 0.0060(10) 0.0001(11)
C4_1 0.0272(13) 0.0301(15) 0.0247(14) -0.0025(11) 0.0075(11) 0.0008(11)
C1_1 0.0241(12) 0.0290(14) 0.0209(13) -0.0004(11) 0.0062(10) -0.0006(11)
N1_1 0.0207(10) 0.0254(11) 0.0209(11) -0.0019(9) 0.0038(8) -0.0005(9)
C1_2 0.0268(13) 0.0326(15) 0.0193(13) 0.0000(11) 0.0019(10) 0.0016(11)
C2_2 0.0301(14) 0.0324(15) 0.0256(14) -0.0012(12) 0.0035(11) -0.0015(12)
C3_2 0.0387(16) 0.0335(16) 0.0301(15) 0.0040(13) 0.0048(12) 0.0001(13)
C4_2 0.0407(16) 0.0397(18) 0.0274(15) 0.0051(13) -0.0019(12) 0.0051(14)
C5_2 0.0374(16) 0.0439(19) 0.0286(16) -0.0008(14) -0.0056(12) -0.0013(14)
C6_2 0.0276(13) 0.0326(15) 0.0270(14) -0.0003(12) -0.0035(11) 0.0009(12)
C1_3 0.0225(12) 0.0320(15) 0.0228(13) -0.0021(11) 0.0027(10) -0.0006(11)
C2_3 0.0242(13) 0.0324(16) 0.0360(16) -0.0055(13) 0.0083(11) -0.0028(11)
C3_3 0.0268(13) 0.0352(17) 0.0430(18) -0.0077(14) 0.0096(12) 0.0001(12)
C4_3 0.0342(15) 0.0340(16) 0.0364(17) -0.0104(13) 0.0098(13) 0.0003(13)
C5_3 0.0300(14) 0.0318(16) 0.0325(16) -0.0043(12) 0.0053(12) -0.0014(12)
C6_3 0.0234(12) 0.0347(16) 0.0272(14) -0.0046(12) 0.0026(11) -0.0006(11)
C1_4 0.0225(12) 0.0291(14) 0.0210(13) -0.0009(11) 0.0030(10) -0.0012(10)
C2_4 0.0254(13) 0.0298(15) 0.0277(14) 0.0003(11) 0.0064(11) 0.0012(11)
C3_4 0.0280(14) 0.0397(17) 0.0315(15) 0.0000(13) 0.0101(12) 0.0029(12)
C4_4 0.0286(13) 0.0355(16) 0.0297(15) 0.0033(12) 0.0115(11) 0.0025(12)
C5_4 0.0297(14) 0.0363(17) 0.0299(15) 0.0058(12) 0.0070(11) -0.0001(12)
C6_4 0.0282(13) 0.0312(15) 0.0236(14) 0.0005(11) 0.0044(11) 0.0014(11)
C1_5 0.0289(13) 0.0298(14) 0.0185(12) 0.0003(11) -0.0004(10) -0.0007(11)
C2_5 0.0320(14) 0.0272(14) 0.0187(13) -0.0003(11) 0.0006(10) -0.0012(11)
C3_5 0.0329(14) 0.0365(16) 0.0250(14) -0.0028(12) 0.0038(11) -0.0027(12)
C4_5 0.0367(15) 0.051(2) 0.0229(14) -0.0011(13) 0.0025(12) -0.0136(14)
C5_5 0.0417(16) 0.0362(17) 0.0265(15) 0.0078(13) -0.0029(12) -0.0083(13)
C6_5 0.0369(15) 0.0282(15) 0.0310(15) 0.0033(12) -0.0015(12) -0.0017(12)
C1_6 0.0226(12) 0.0330(15) 0.0204(13) 0.0005(11) 0.0020(10) -0.0061(11)
C2_6 0.0247(13) 0.0480(18) 0.0231(14) -0.0030(13) 0.0041(11) -0.0017(13)
C3_6 0.0311(15) 0.068(2) 0.0204(14) 0.0005(14) 0.0040(11) 0.0003(15)
C4_6 0.0331(15) 0.058(2) 0.0249(15) 0.0091(14) 0.0005(12) -0.0043(14)
C5_6 0.0273(14) 0.0398(17) 0.0350(16) 0.0050(14) 0.0000(12) -0.0025(12)
C6_6 0.0282(13) 0.0309(15) 0.0248(14) 0.0010(11) 0.0034(11) -0.0038(11)
C1_7 0.0224(12) 0.0297(14) 0.0221(13) 0.0041(11) 0.0048(10) -0.0006(10)
C2_7 0.0244(13) 0.0373(16) 0.0255(14) 0.0008(12) 0.0045(10) 0.0003(12)
C3_7 0.0267(13) 0.0413(17) 0.0299(15) -0.0003(13) 0.0010(11) -0.0018(12)
C4_7 0.0195(12) 0.0464(18) 0.0355(16) 0.0081(14) 0.0026(11) -0.0003(12)
C5_7 0.0252(13) 0.0414(18) 0.0368(17) -0.0007(14) 0.0094(12) 0.0053(12)
C6_7 0.0247(13) 0.0329(15) 0.0272(14) -0.0021(12) 0.0053(11) 0.0000(11)
C1_8 0.0216(12) 0.0330(15) 0.0247(14) 0.0055(11) 0.0053(10) 0.0043(11)
C2_8 0.0280(13) 0.0313(15) 0.0281(14) 0.0033(12) 0.0053(11) 0.0023(11)
C3_8 0.0258(13) 0.0385(17) 0.0399(17) 0.0107(14) 0.0053(12) 0.0004(12)
C4_8 0.0252(14) 0.052(2) 0.0392(18) 0.0171(15) 0.0084(12) 0.0026(13)
C5_8 0.0314(15) 0.058(2) 0.0276(15) 0.0081(14) 0.0117(12) 0.0062(14)
C6_8 0.0260(13) 0.0440(18) 0.0268(15) 0.0031(13) 0.0062(11) 0.0029(12)
C1_9 0.0242(12) 0.0326(15) 0.0262(14) 0.0011(12) 0.0118(11) 0.0021(11)
C2_9 0.0295(14) 0.0342(16) 0.0452(18) 0.0022(14) 0.0132(13) 0.0014(12)
C3_9 0.0378(17) 0.0407(19) 0.054(2) 0.0145(16) 0.0176(15) 0.0088(14)
C4_9 0.0393(17) 0.059(2) 0.0356(18) 0.0167(16) 0.0154(14) 0.0139(16)
C5_9 0.0364(15) 0.050(2) 0.0260(15) -0.0004(14) 0.0097(12) 0.0039(14)
C6_9 0.0328(14) 0.0373(17) 0.0254(14) 0.0019(12) 0.0106(11) 0.0023(12)
C1_10 0.0323(16) 0.044(2) 0.059(2) 0.0109(17) 0.0089(15) 0.0030(14)
C2_10 0.0300(15) 0.057(2) 0.0408(19) -0.0050(16) 0.0077(13) 0.0001(15)
C3_10 0.0338(15) 0.0412(19) 0.051(2) -0.0092(16) 0.0138(14) 0.0002(14)
C4_10 0.0483(19) 0.044(2) 0.048(2) 0.0046(16) 0.0110(16) 0.0077(16)
C5_10 0.050(2) 0.056(2) 0.0399(19) -0.0083(17) 0.0034(16) 0.0052(17)
C6_10 0.0388(17) 0.0397(19) 0.061(2) -0.0121(17) 0.0072(16) 0.0020(15)
C1_11 0.0479(19) 0.070(3) 0.0330(18) 0.0014(17) 0.0079(15) 0.0007(18)
C2_11 0.0311(16) 0.083(3) 0.0390(19) 0.0079(19) 0.0064(14) -0.0001(18)
C3_11 0.0413(19) 0.077(3) 0.055(2) 0.009(2) 0.0130(17) 0.014(2)
C4_11 0.059(2) 0.072(3) 0.052(2) 0.000(2) 0.0093(19) -0.014(2)
C5_11 0.0292(17) 0.104(4) 0.042(2) 0.008(2) 0.0013(14) -0.002(2)
C6_11 0.0426(19) 0.082(3) 0.0358(19) 0.0052(19) 0.0060(15) 0.013(2)

loop_
_atom_type_symbol
_atom_type_description
_atom_type_scat_dispersion_real
_atom_type_scat_dispersion_imag
_atom_type_scat_source
C C 0.0181 0.0091 'International Tables Vol C Tables 4.2.6.8 and 6.1.1.4'
H H 0.0000 0.0000 'International Tables Vol C Tables 4.2.6.8 and 6.1.1.4'
B B 0.0090 0.0039 'International Tables Vol C Tables 4.2.6.8 and 6.1.1.4'
N N 0.0311 0.0180 'International Tables Vol C Tables 4.2.6.8 and 6.1.1.4'
P P 0.2955 0.4335 'International Tables Vol C Tables 4.2.6.8 and 6.1.1.4'
Cu Cu -1.9646 0.5888 'International Tables Vol C Tables 4.2.6.8 and 6.1.1.4'

loop_
_exptl_crystal_face_index_h
_exptl_crystal_face_index_k
_exptl_crystal_face_index_l
_exptl_crystal_face_perp_dist
0 0 -1 0.0450
0 1 0 0.1327
0 -1 0 0.1175
1 0 0 0.0181
-1 0 0 0.0181
1 0 -1 0.0325
-1 0 1 0.0059
-1 0 -1 0.0316
1 0 1 0.0125

loop_
_geom_angle_atom_site_label_1
_geom_angle_atom_site_label_2
_geom_angle_atom_site_label_3
_geom_angle
_geom_angle_site_symmetry_1
_geom_angle_site_symmetry_3
_geom_angle_publ_flag
N1_1 B1_1 C1_1 120.2(2) . . ?
N1_1 B1_1 C1_5 116.3(2) . . ?
C1_1 B1_1 C1_5 123.4(2) . . ?
N1_1 Cu1_1 P1_1 169.03(7) . . ?
C1_4 P1_1 C1_3 104.56(12) . . ?
C1_4 P1_1 C1_2 106.31(12) . . ?
C1_3 P1_1 C1_2 106.60(13) . . ?
C1_4 P1_1 Cu1_1 117.22(9) . . ?
C1_3 P1_1 Cu1_1 107.64(9) . . ?
C1_2 P1_1 Cu1_1 113.68(9) . . ?
C1_1 C2_1 C3_1 121.0(2) . . ?
C1_1 C2_1 C1_7 120.4(2) . . ?
C3_1 C2_1 C1_7 118.6(2) . . ?
C2_1 C3_1 C4_1 119.2(2) . . ?
C2_1 C3_1 C1_8 120.0(2) . . ?
C4_1 C3_1 C1_8 120.8(2) . . ?
N1_1 C4_1 C3_1 120.7(2) . . ?
N1_1 C4_1 C1_9 116.7(2) . . ?
C3_1 C4_1 C1_9 122.6(2) . . ?
C2_1 C1_1 B1_1 118.2(2) . . ?
C2_1 C1_1 C1_6 120.2(2) . . ?
B1_1 C1_1 C1_6 121.5(2) . . ?
C4_1 N1_1 B1_1 120.5(2) . . ?
C4_1 N1_1 Cu1_1 123.12(18) . . ?
B1_1 N1_1 Cu1_1 115.39(17) . . ?
C2_2 C1_2 C6_2 109.4(2) . . ?
C2_2 C1_2 P1_1 112.41(19) . . ?
C6_2 C1_2 P1_1 115.45(19) . . ?
C3_2 C2_2 C1_2 110.8(2) . . ?
C4_2 C3_2 C2_2 111.6(2) . . ?
C5_2 C4_2 C3_2 111.1(3) . . ?
C4_2 C5_2 C6_2 112.0(3) . . ?
C5_2 C6_2 C1_2 110.6(2) . . ?
C6_3 C1_3 C2_3 110.0(2) . . ?
C6_3 C1_3 P1_1 116.09(19) . . ?
C2_3 C1_3 P1_1 111.65(19) . . ?
C3_3 C2_3 C1_3 111.3(2) . . ?
C2_3 C3_3 C4_3 111.9(2) . . ?
C3_3 C4_3 C5_3 110.5(2) . . ?
C6_3 C5_3 C4_3 110.6(2) . . ?
C5_3 C6_3 C1_3 111.5(2) . . ?
C6_4 C1_4 C2_4 110.1(2) . . ?
C6_4 C1_4 P1_1 111.26(18) . . ?
C2_4 C1_4 P1_1 110.53(18) . . ?
C3_4 C2_4 C1_4 110.6(2) . . ?
C4_4 C3_4 C2_4 111.2(2) . . ?
C5_4 C4_4 C3_4 111.5(2) . . ?
C4_4 C5_4 C6_4 112.2(2) . . ?
C5_4 C6_4 C1_4 111.0(2) . . ?
C6_5 C1_5 C2_5 117.3(3) . . ?
C6_5 C1_5 B1_1 124.1(3) . . ?
C2_5 C1_5 B1_1 118.5(2) . . ?
C3_5 C2_5 C1_5 121.4(3) . . ?
C4_5 C3_5 C2_5 120.1(3) . . ?
C3_5 C4_5 C5_5 119.2(3) . . ?
C6_5 C5_5 C4_5 120.4(3) . . ?
C5_5 C6_5 C1_5 121.4(3) . . ?
C2_6 C1_6 C6_6 117.5(3) . . ?
C2_6 C1_6 C1_1 120.5(3) . . ?
C6_6 C1_6 C1_1 121.9(2) . . ?
C3_6 C2_6 C1_6 121.1(3) . . ?
C2_6 C3_6 C4_6 120.4(3) . . ?
C5_6 C4_6 C3_6 119.5(3) . . ?
C4_6 C5_6 C6_6 120.1(3) . . ?
C5_6 C6_6 C1_6 121.4(3) . . ?
C2_7 C1_7 C6_7 119.0(2) . . ?
C2_7 C1_7 C2_1 120.9(2) . . ?
C6_7 C1_7 C2_1 120.1(2) . . ?
C1_7 C2_7 C3_7 120.9(3) . . ?
C4_7 C3_7 C2_7 119.7(3) . . ?
C3_7 C4_7 C5_7 120.0(3) . . ?
C4_7 C5_7 C6_7 120.3(3) . . ?
C5_7 C6_7 C1_7 120.1(3) . . ?
C6_8 C1_8 C2_8 117.7(3) . . ?
C6_8 C1_8 C3_1 121.1(3) . . ?
C2_8 C1_8 C3_1 121.2(2) . . ?
C3_8 C2_8 C1_8 121.3(3) . . ?
C4_8 C3_8 C2_8 120.0(3) . . ?
C3_8 C4_8 C5_8 119.7(3) . . ?
C4_8 C5_8 C6_8 120.2(3) . . ?
C1_8 C6_8 C5_8 121.0(3) . . ?
C6_9 C1_9 C2_9 117.9(3) . . ?
C6_9 C1_9 C4_1 120.2(3) . . ?
C2_9 C1_9 C4_1 121.9(3) . . ?
C3_9 C2_9 C1_9 120.7(3) . . ?
C4_9 C3_9 C2_9 120.6(3) . . ?
C3_9 C4_9 C5_9 119.9(3) . . ?
C6_9 C5_9 C4_9 119.3(3) . . ?
C5_9 C6_9 C1_9 121.7(3) . . ?
C6_10 C1_10 C2_10 119.6(3) . . ?
C1_10 C2_10 C3_10 119.8(3) . . ?
C4_10 C3_10 C2_10 120.0(3) . . ?
C3_10 C4_10 C5_10 120.6(4) . . ?
C4_10 C5_10 C6_10 119.9(4) . . ?
C5_10 C6_10 C1_10 120.1(3) . . ?
C2_11 C1_11 C6_11 119.7(4) . . ?
C1_11 C2_11 C3_11 121.2(4) . . ?
C2_11 C3_11 C4_11 119.1(4) . . ?
C5_11 C4_11 C3_11 119.1(4) . . ?
C6_11 C5_11 C4_11 120.7(4) . . ?
C5_11 C6_11 C1_11 120.2(4) . . ?

loop_
_geom_bond_atom_site_label_1
_geom_bond_atom_site_label_2
_geom_bond_distance
_geom_bond_site_symmetry_2
_geom_bond_publ_flag
B1_1 N1_1 1.399(4) . ?
B1_1 C1_1 1.472(4) . ?
B1_1 C1_5 1.557(4) . ?
Cu1_1 N1_1 1.901(2) . ?
Cu1_1 P1_1 2.1796(8) . ?
P1_1 C1_4 1.847(3) . ?
P1_1 C1_3 1.849(3) . ?
P1_1 C1_2 1.857(3) . ?
C2_1 C1_1 1.408(4) . ?
C2_1 C3_1 1.420(4) . ?
C2_1 C1_7 1.499(4) . ?
C3_1 C4_1 1.441(4) . ?
C3_1 C1_8 1.494(4) . ?
C4_1 N1_1 1.389(3) . ?
C4_1 C1_9 1.525(4) . ?
C1_1 C1_6 1.499(4) . ?
C1_2 C2_2 1.535(4) . ?
C1_2 C6_2 1.538(4) . ?
C2_2 C3_2 1.531(4) . ?
C3_2 C4_2 1.528(4) . ?
C4_2 C5_2 1.521(5) . ?
C5_2 C6_2 1.531(4) . ?
C1_3 C6_3 1.536(4) . ?
C1_3 C2_3 1.541(3) . ?
C2_3 C3_3 1.520(4) . ?
C3_3 C4_3 1.527(4) . ?
C4_3 C5_3 1.530(4) . ?
C5_3 C6_3 1.523(4) . ?
C1_4 C6_4 1.533(4) . ?
C1_4 C2_4 1.538(4) . ?
C2_4 C3_4 1.536(4) . ?
C3_4 C4_4 1.521(4) . ?
C4_4 C5_4 1.518(4) . ?
C5_4 C6_4 1.532(4) . ?
C1_5 C6_5 1.391(4) . ?
C1_5 C2_5 1.403(4) . ?
C2_5 C3_5 1.391(4) . ?
C3_5 C4_5 1.381(4) . ?
C4_5 C5_5 1.391(5) . ?
C5_5 C6_5 1.386(4) . ?
C1_6 C2_6 1.396(4) . ?
C1_6 C6_6 1.401(4) . ?
C2_6 C3_6 1.384(4) . ?
C3_6 C4_6 1.386(5) . ?
C4_6 C5_6 1.382(4) . ?
C5_6 C6_6 1.383(4) . ?
C1_7 C2_7 1.387(4) . ?
C1_7 C6_7 1.397(4) . ?
C2_7 C3_7 1.392(4) . ?
C3_7 C4_7 1.384(4) . ?
C4_7 C5_7 1.385(4) . ?
C5_7 C6_7 1.391(4) . ?
C1_8 C6_8 1.391(4) . ?
C1_8 C2_8 1.396(4) . ?
C2_8 C3_8 1.394(4) . ?
C3_8 C4_8 1.380(5) . ?
C4_8 C5_8 1.381(5) . ?
C5_8 C6_8 1.397(4) . ?
C1_9 C6_9 1.391(4) . ?
C1_9 C2_9 1.397(4) . ?
C2_9 C3_9 1.388(5) . ?
C3_9 C4_9 1.377(5) . ?
C4_9 C5_9 1.390(5) . ?
C5_9 C6_9 1.389(4) . ?
C1_10 C6_10 1.383(5) . ?
C1_10 C2_10 1.386(5) . ?
C2_10 C3_10 1.389(5) . ?
C3_10 C4_10 1.365(5) . ?
C4_10 C5_10 1.378(5) . ?
C5_10 C6_10 1.381(5) . ?
C1_11 C2_11 1.371(5) . ?
C1_11 C6_11 1.378(5) . ?
C2_11 C3_11 1.373(6) . ?
C3_11 C4_11 1.395(6) . ?
C4_11 C5_11 1.392(6) . ?
C5_11 C6_11 1.358(6) . ?

loop_
_geom_torsion_atom_site_label_1
_geom_torsion_atom_site_label_2
_geom_torsion_atom_site_label_3
_geom_torsion_atom_site_label_4
_geom_torsion
_geom_torsion_site_symmetry_1
_geom_torsion_site_symmetry_2
_geom_torsion_site_symmetry_3
_geom_torsion_site_symmetry_4
_geom_torsion_publ_flag
C1_1 C2_1 C3_1 C4_1 -3.9(4) . . . . ?
C1_7 C2_1 C3_1 C4_1 176.9(2) . . . . ?
C1_1 C2_1 C3_1 C1_8 177.9(3) . . . . ?
C1_7 C2_1 C3_1 C1_8 -1.3(4) . . . . ?
C2_1 C3_1 C4_1 N1_1 2.9(4) . . . . ?
C1_8 C3_1 C4_1 N1_1 -178.9(2) . . . . ?
C2_1 C3_1 C4_1 C1_9 -176.6(3) . . . . ?
C1_8 C3_1 C4_1 C1_9 1.6(4) . . . . ?
C3_1 C2_1 C1_1 B1_1 0.4(4) . . . . ?
C1_7 C2_1 C1_1 B1_1 179.6(2) . . . . ?
C3_1 C2_1 C1_1 C1_6 -178.7(3) . . . . ?
C1_7 C2_1 C1_1 C1_6 0.5(4) . . . . ?
N1_1 B1_1 C1_1 C2_1 4.2(4) . . . . ?
C1_5 B1_1 C1_1 C2_1 -172.2(3) . . . . ?
N1_1 B1_1 C1_1 C1_6 -176.6(3) . . . . ?
C1_5 B1_1 C1_1 C1_6 7.0(4) . . . . ?
C3_1 C4_1 N1_1 B1_1 1.7(4) . . . . ?
C1_9 C4_1 N1_1 B1_1 -178.7(2) . . . . ?
C3_1 C4_1 N1_1 Cu1_1 -166.3(2) . . . . ?
C1_9 C4_1 N1_1 Cu1_1 13.3(3) . . . . ?
C1_1 B1_1 N1_1 C4_1 -5.3(4) . . . . ?
C1_5 B1_1 N1_1 C4_1 171.4(2) . . . . ?
C1_1 B1_1 N1_1 Cu1_1 163.6(2) . . . . ?
C1_5 B1_1 N1_1 Cu1_1 -19.7(3) . . . . ?
C1_4 P1_1 C1_2 C2_2 99.3(2) . . . . ?
C1_3 P1_1 C1_2 C2_2 -149.61(19) . . . . ?
Cu1_1 P1_1 C1_2 C2_2 -31.2(2) . . . . ?
C1_4 P1_1 C1_2 C6_2 -27.2(2) . . . . ?
C1_3 P1_1 C1_2 C6_2 84.0(2) . . . . ?
Cu1_1 P1_1 C1_2 C6_2 -157.60(18) . . . . ?
C6_2 C1_2 C2_2 C3_2 -58.2(3) . . . . ?
P1_1 C1_2 C2_2 C3_2 172.21(19) . . . . ?
C1_2 C2_2 C3_2 C4_2 56.8(3) . . . . ?
C2_2 C3_2 C4_2 C5_2 -54.2(3) . . . . ?
C3_2 C4_2 C5_2 C6_2 54.1(3) . . . . ?
C4_2 C5_2 C6_2 C1_2 -56.5(3) . . . . ?
C2_2 C1_2 C6_2 C5_2 57.8(3) . . . . ?
P1_1 C1_2 C6_2 C5_2 -174.2(2) . . . . ?
C1_4 P1_1 C1_3 C6_3 57.5(2) . . . . ?
C1_2 P1_1 C1_3 C6_3 -54.8(2) . . . . ?
Cu1_1 P1_1 C1_3 C6_3 -177.15(18) . . . . ?
C1_4 P1_1 C1_3 C2_3 -175.35(19) . . . . ?
C1_2 P1_1 C1_3 C2_3 72.3(2) . . . . ?
Cu1_1 P1_1 C1_3 C2_3 -50.0(2) . . . . ?
C6_3 C1_3 C2_3 C3_3 -54.8(3) . . . . ?
P1_1 C1_3 C2_3 C3_3 174.8(2) . . . . ?
C1_3 C2_3 C3_3 C4_3 55.5(3) . . . . ?
C2_3 C3_3 C4_3 C5_3 -56.0(4) . . . . ?
C3_3 C4_3 C5_3 C6_3 56.6(3) . . . . ?
C4_3 C5_3 C6_3 C1_3 -57.6(3) . . . . ?
C2_3 C1_3 C6_3 C5_3 56.2(3) . . . . ?
P1_1 C1_3 C6_3 C5_3 -175.84(19) . . . . ?
C1_3 P1_1 C1_4 C6_4 51.6(2) . . . . ?
C1_2 P1_1 C1_4 C6_4 164.10(19) . . . . ?
Cu1_1 P1_1 C1_4 C6_4 -67.5(2) . . . . ?
C1_3 P1_1 C1_4 C2_4 174.16(19) . . . . ?
C1_2 P1_1 C1_4 C2_4 -73.3(2) . . . . ?
Cu1_1 P1_1 C1_4 C2_4 55.1(2) . . . . ?
C6_4 C1_4 C2_4 C3_4 -57.5(3) . . . . ?
P1_1 C1_4 C2_4 C3_4 179.19(19) . . . . ?
C1_4 C2_4 C3_4 C4_4 57.0(3) . . . . ?
C2_4 C3_4 C4_4 C5_4 -55.0(3) . . . . ?
C3_4 C4_4 C5_4 C6_4 54.1(3) . . . . ?
C4_4 C5_4 C6_4 C1_4 -55.0(3) . . . . ?
C2_4 C1_4 C6_4 C5_4 56.3(3) . . . . ?
P1_1 C1_4 C6_4 C5_4 179.2(2) . . . . ?
N1_1 B1_1 C1_5 C6_5 128.5(3) . . . . ?
C1_1 B1_1 C1_5 C6_5 -54.9(4) . . . . ?
N1_1 B1_1 C1_5 C2_5 -54.1(4) . . . . ?
C1_1 B1_1 C1_5 C2_5 122.4(3) . . . . ?
C6_5 C1_5 C2_5 C3_5 3.0(4) . . . . ?
B1_1 C1_5 C2_5 C3_5 -174.5(3) . . . . ?
C1_5 C2_5 C3_5 C4_5 -2.1(4) . . . . ?
C2_5 C3_5 C4_5 C5_5 -0.1(4) . . . . ?
C3_5 C4_5 C5_5 C6_5 1.3(5) . . . . ?
C4_5 C5_5 C6_5 C1_5 -0.3(5) . . . . ?
C2_5 C1_5 C6_5 C5_5 -1.8(4) . . . . ?
B1_1 C1_5 C6_5 C5_5 175.5(3) . . . . ?
C2_1 C1_1 C1_6 C2_6 125.3(3) . . . . ?
B1_1 C1_1 C1_6 C2_6 -53.8(4) . . . . ?
C2_1 C1_1 C1_6 C6_6 -57.3(4) . . . . ?
B1_1 C1_1 C1_6 C6_6 123.5(3) . . . . ?
C6_6 C1_6 C2_6 C3_6 -0.6(4) . . . . ?
C1_1 C1_6 C2_6 C3_6 176.9(3) . . . . ?
C1_6 C2_6 C3_6 C4_6 1.0(5) . . . . ?
C2_6 C3_6 C4_6 C5_6 -0.6(5) . . . . ?
C3_6 C4_6 C5_6 C6_6 -0.2(5) . . . . ?
C4_6 C5_6 C6_6 C1_6 0.6(4) . . . . ?
C2_6 C1_6 C6_6 C5_6 -0.2(4) . . . . ?
C1_1 C1_6 C6_6 C5_6 -177.6(3) . . . . ?
C1_1 C2_1 C1_7 C2_7 -68.3(4) . . . . ?
C3_1 C2_1 C1_7 C2_7 110.9(3) . . . . ?
C1_1 C2_1 C1_7 C6_7 113.3(3) . . . . ?
C3_1 C2_1 C1_7 C6_7 -67.4(4) . . . . ?
C6_7 C1_7 C2_7 C3_7 0.9(4) . . . . ?
C2_1 C1_7 C2_7 C3_7 -177.5(3) . . . . ?
C1_7 C2_7 C3_7 C4_7 -1.1(5) . . . . ?
C2_7 C3_7 C4_7 C5_7 0.1(5) . . . . ?
C3_7 C4_7 C5_7 C6_7 1.1(5) . . . . ?
C4_7 C5_7 C6_7 C1_7 -1.4(5) . . . . ?
C2_7 C1_7 C6_7 C5_7 0.3(4) . . . . ?
C2_1 C1_7 C6_7 C5_7 178.7(3) . . . . ?
C2_1 C3_1 C1_8 C6_8 120.8(3) . . . . ?
C4_1 C3_1 C1_8 C6_8 -57.4(4) . . . . ?
C2_1 C3_1 C1_8 C2_8 -59.8(4) . . . . ?
C4_1 C3_1 C1_8 C2_8 122.1(3) . . . . ?
C6_8 C1_8 C2_8 C3_8 -1.5(4) . . . . ?
C3_1 C1_8 C2_8 C3_8 179.0(3) . . . . ?
C1_8 C2_8 C3_8 C4_8 0.9(4) . . . . ?
C2_8 C3_8 C4_8 C5_8 0.5(5) . . . . ?
C3_8 C4_8 C5_8 C6_8 -1.2(5) . . . . ?
C2_8 C1_8 C6_8 C5_8 0.8(4) . . . . ?
C3_1 C1_8 C6_8 C5_8 -179.7(3) . . . . ?
C4_8 C5_8 C6_8 C1_8 0.6(5) . . . . ?
N1_1 C4_1 C1_9 C6_9 -59.6(3) . . . . ?
C3_1 C4_1 C1_9 C6_9 120.0(3) . . . . ?
N1_1 C4_1 C1_9 C2_9 120.1(3) . . . . ?
C3_1 C4_1 C1_9 C2_9 -60.4(4) . . . . ?
C6_9 C1_9 C2_9 C3_9 0.8(4) . . . . ?
C4_1 C1_9 C2_9 C3_9 -178.8(3) . . . . ?
C1_9 C2_9 C3_9 C4_9 -0.7(4) . . . . ?
C2_9 C3_9 C4_9 C5_9 -0.1(5) . . . . ?
C3_9 C4_9 C5_9 C6_9 0.7(4) . . . . ?
C4_9 C5_9 C6_9 C1_9 -0.5(4) . . . . ?
C2_9 C1_9 C6_9 C5_9 -0.2(4) . . . . ?
C4_1 C1_9 C6_9 C5_9 179.4(2) . . . . ?
C6_10 C1_10 C2_10 C3_10 0.6(5) . . . . ?
C1_10 C2_10 C3_10 C4_10 -0.3(5) . . . . ?
C2_10 C3_10 C4_10 C5_10 0.1(5) . . . . ?
C3_10 C4_10 C5_10 C6_10 -0.1(6) . . . . ?
C4_10 C5_10 C6_10 C1_10 0.4(5) . . . . ?
C2_10 C1_10 C6_10 C5_10 -0.6(5) . . . . ?
C6_11 C1_11 C2_11 C3_11 -0.3(5) . . . . ?
C1_11 C2_11 C3_11 C4_11 0.3(6) . . . . ?
C2_11 C3_11 C4_11 C5_11 0.4(6) . . . . ?
C3_11 C4_11 C5_11 C6_11 -1.1(6) . . . . ?
C4_11 C5_11 C6_11 C1_11 1.1(6) . . . . ?
C2_11 C1_11 C6_11 C5_11 -0.4(5) . . . . ?
